data_7109751
loop_
_publ_author_name
'Ching-Zong Luo'
'Parthasarathy Gandeepan'
'Chien-Hong Cheng'

_publ_section_title
;
 A convenient synthesis of quinolizinium salts through Rh(III) or
 Ru(II)-catalyzed C-H bond activation of 2-alkenylpyridines
;
_journal_name_full Chem.Commun.
_journal_page_first 8528
_journal_paper_doi 10.1039/c3cc45004j
_journal_volume 49
_journal_year 2013
_chemical_formula_sum 'C36 H32 B2 F8 N2 O4'
_chemical_formula_weight 730.26
_chemical_name_systematic
; 
 ? 
;
_space_group_IT_number 2
_symmetry_space_group_name_Hall '-P 1'
_symmetry_space_group_name_H-M 'P -1'
_atom_sites_solution_hydrogens geom
_atom_sites_solution_primary direct
_atom_sites_solution_secondary difmap
_audit_creation_method SHELXL-97
_cell_angle_alpha 89.8660(10)
_cell_angle_beta 69.4220(10)
_cell_angle_gamma 88.0730(10)
_cell_formula_units_Z 2
_cell_length_a 10.5920(2)
_cell_length_b 11.1165(2)
_cell_length_c 14.8645(3)
_cell_measurement_reflns_used 9961
_cell_measurement_temperature 100(2)
_cell_measurement_theta_max 28.36
_cell_measurement_theta_min 1.46
_cell_volume 1637.55(6)
_computing_cell_refinement 'SAINT V7.68A (Bruker AXS, 2009)'
_computing_data_collection 'APEX2 (Bruker AXS, 2010)'
_computing_data_reduction 'SAINT V7.68A (Bruker AXS, 2009)'
_computing_molecular_graphics 'SHELXTL (Sheldrick, 2008)'
_computing_publication_material SHELXTL
_computing_structure_refinement 'SHELXL-97 (Sheldrick, 2008)'
_computing_structure_solution 'SHELXS-97 (Sheldrick, 2008)'
_diffrn_ambient_temperature 100(2)
_diffrn_detector_area_resol_mean 8.3333
_diffrn_measured_fraction_theta_full 0.990
_diffrn_measured_fraction_theta_max 0.990
_diffrn_measurement_device_type 'Bruker APEX-II CCD'
_diffrn_measurement_method '\f and \w scans'
_diffrn_radiation_monochromator graphite
_diffrn_radiation_source 'fine-focus sealed tube'
_diffrn_radiation_type MoK\a
_diffrn_radiation_wavelength 0.71073
_diffrn_reflns_av_R_equivalents 0.0356
_diffrn_reflns_av_sigmaI/netI 0.0394
_diffrn_reflns_limit_h_max 10
_diffrn_reflns_limit_h_min -14
_diffrn_reflns_limit_k_max 14
_diffrn_reflns_limit_k_min -14
_diffrn_reflns_limit_l_max 16
_diffrn_reflns_limit_l_min -19
_diffrn_reflns_number 29457
_diffrn_reflns_theta_full 28.36
_diffrn_reflns_theta_max 28.36
_diffrn_reflns_theta_min 1.46
_exptl_absorpt_coefficient_mu 0.126
_exptl_absorpt_correction_T_max 0.9486
_exptl_absorpt_correction_T_min 0.8900
_exptl_absorpt_correction_type multi-scan
_exptl_absorpt_process_details 'SADABS V2008/1 (Bruker AXS)'
_exptl_crystal_colour black
_exptl_crystal_density_diffrn 1.481
_exptl_crystal_density_meas ?
_exptl_crystal_density_method 'not measured'
_exptl_crystal_description Lump
_exptl_crystal_F_000 752
_exptl_crystal_size_max 0.3
_exptl_crystal_size_mid 0.27
_exptl_crystal_size_min 0.22
_refine_diff_density_max 0.791
_refine_diff_density_min -0.656
_refine_diff_density_rms 0.122
_refine_ls_extinction_method none
_refine_ls_goodness_of_fit_ref 1.103
_refine_ls_hydrogen_treatment constr
_refine_ls_matrix_type full
_refine_ls_number_parameters 483
_refine_ls_number_reflns 8105
_refine_ls_number_restraints 0
_refine_ls_restrained_S_all 1.103
_refine_ls_R_factor_all 0.0783
_refine_ls_R_factor_gt 0.0514
_refine_ls_shift/su_max 0.003
_refine_ls_shift/su_mean 0.000
_refine_ls_structure_factor_coef Fsqd
_refine_ls_weighting_details 'calc w=1/[\s^2^(Fo^2^)+(0.1246P)^2^+0.1161P] where P=(Fo^2^+2Fc^2^)/3'
_refine_ls_weighting_scheme calc
_refine_ls_wR_factor_gt 0.1578
_refine_ls_wR_factor_ref 0.1990
_reflns_number_gt 5910
_reflns_number_total 8105
_reflns_threshold_expression >2sigma(I)
_cod_data_source_file c3cc45004j.txt
_cod_data_source_block 130111lt_0m
_cod_depositor_comments
;
The following automatic conversions were performed:

'_exptl_crystal_density_meas' value 'not measured' was changed to '?'
- the value is perceived as not measured.

Automatic conversion script
Id: cif_fix_values 3008 2015-01-20 13:52:24Z robertas 
;
_cod_original_cell_volume 1637.55(5)
_cod_database_code 7109751

loop_
_symmetry_equiv_pos_as_xyz
'x, y, z'
'-x, -y, -z'

loop_
_atom_site_label
_atom_site_type_symbol
_atom_site_fract_x
_atom_site_fract_y
_atom_site_fract_z
_atom_site_U_iso_or_equiv
_atom_site_adp_type
_atom_site_occupancy
_atom_site_symmetry_multiplicity
_atom_site_calc_flag
_atom_site_refinement_flags
N1 N 0.12545(16) 0.38917(14) 0.40063(11) 0.0172(3) Uani 1 1 d .
N2 N 0.48913(16) -0.09661(14) 0.11833(11) 0.0190(3) Uani 1 1 d .
O1 O 0.33218(14) 0.45287(13) 0.51598(10) 0.0244(3) Uani 1 1 d .
O2 O 0.42163(14) 0.34543(12) 0.37756(10) 0.0237(3) Uani 1 1 d .
O3 O 0.79291(15) -0.00759(13) -0.01616(10) 0.0260(3) Uani 1 1 d .
O4 O 0.77825(13) -0.12267(12) 0.11203(10) 0.0215(3) Uani 1 1 d .
B1 B 0.2157(2) 0.3969(2) 0.12077(17) 0.0241(5) Uani 1 1 d .
B2 B 0.8782(2) 0.91245(19) 0.37467(17) 0.0224(5) Uani 1 1 d .
F1 F 0.2037(2) 0.3354(2) 0.04130(18) 0.0498(7) Uani 0.705(3) 1 d P
F1' F 0.1949(6) 0.2844(6) 0.0984(5) 0.0498(7) Uani 0.295(3) 1 d P
F2 F 0.3426(3) 0.4394(2) 0.0924(3) 0.0732(12) Uani 0.761(6) 1 d P
F2' F 0.3128(8) 0.4392(8) 0.0468(11) 0.0732(12) Uani 0.239(6) 1 d P
F3 F 0.11599(13) 0.48829(12) 0.14414(10) 0.0351(5) Uani 0.999(5) 1 d P
F4 F 0.1814(3) 0.3160(2) 0.19470(16) 0.0535(7) Uani 0.669(3) 1 d P
F4' F 0.2615(5) 0.3879(5) 0.1999(3) 0.0535(7) Uani 0.331(3) 1 d P
F5 F 1.01548(13) 0.91636(11) 0.35817(10) 0.0353(3) Uani 1 1 d .
F6 F 0.84907(19) 0.97746(13) 0.30400(12) 0.0481(7) Uani 0.930(6) 1 d P
F7 F 0.80766(14) 0.96553(12) 0.46297(10) 0.0388(4) Uani 1 1 d .
F8 F 0.84131(14) 0.79421(11) 0.37403(10) 0.0345(3) Uani 1 1 d .
C1 C 0.22678(19) 0.46743(16) 0.39965(13) 0.0176(4) Uani 1 1 d .
C2 C 0.22292(19) 0.58484(16) 0.37229(13) 0.0176(4) Uani 1 1 d .
C3 C 0.10714(19) 0.62925(17) 0.35359(14) 0.0195(4) Uani 1 1 d .
H3A H 0.0999 0.7117 0.3386 0.023 Uiso 1 1 calc R
C4 C 0.0068(2) 0.55439(17) 0.35701(14) 0.0193(4) Uani 1 1 d .
H4A H -0.0707 0.5855 0.3455 0.023 Uiso 1 1 calc R
C5 C 0.01611(19) 0.43145(16) 0.37741(13) 0.0176(4) Uani 1 1 d .
C6 C -0.0811(2) 0.34941(17) 0.37410(14) 0.0222(4) Uani 1 1 d .
H6A H -0.1569 0.3778 0.3592 0.027 Uiso 1 1 calc R
C7 C -0.0682(2) 0.23067(18) 0.39184(15) 0.0235(4) Uani 1 1 d .
H7A H -0.1316 0.1755 0.3861 0.028 Uiso 1 1 calc R
C8 C 0.0406(2) 0.19096(17) 0.41878(14) 0.0227(4) Uani 1 1 d .
H8A H 0.0489 0.1087 0.4339 0.027 Uiso 1 1 calc R
C9 C 0.1336(2) 0.26876(17) 0.42340(14) 0.0207(4) Uani 1 1 d .
H9A H 0.2059 0.2404 0.4426 0.025 Uiso 1 1 calc R
C10 C 0.33313(19) 0.42085(16) 0.43861(14) 0.0189(4) Uani 1 1 d .
C11 C 0.5338(2) 0.29629(18) 0.40485(17) 0.0268(5) Uani 1 1 d .
H11A H 0.5301 0.3325 0.4665 0.032 Uiso 1 1 calc R
H11B H 0.6212 0.3152 0.3550 0.032 Uiso 1 1 calc R
C12 C 0.5208(2) 0.16245(19) 0.41461(16) 0.0260(4) Uani 1 1 d .
H12A H 0.5946 0.1280 0.4329 0.039 Uiso 1 1 calc R
H12B H 0.5250 0.1274 0.3531 0.039 Uiso 1 1 calc R
H12C H 0.4342 0.1446 0.4642 0.039 Uiso 1 1 calc R
C13 C 0.33621(19) 0.66602(17) 0.36003(14) 0.0194(4) Uani 1 1 d .
C14 C 0.4703(2) 0.62521(18) 0.31809(14) 0.0229(4) Uani 1 1 d .
H14A H 0.4904 0.5434 0.2985 0.027 Uiso 1 1 calc R
C15 C 0.5744(2) 0.7037(2) 0.30489(15) 0.0276(5) Uani 1 1 d .
H15A H 0.6655 0.6748 0.2774 0.033 Uiso 1 1 calc R
C16 C 0.5464(2) 0.82388(19) 0.33160(15) 0.0265(5) Uani 1 1 d .
H16A H 0.6180 0.8773 0.3223 0.032 Uiso 1 1 calc R
C17 C 0.4133(2) 0.86562(18) 0.37194(15) 0.0247(4) Uani 1 1 d .
H17A H 0.3938 0.9480 0.3901 0.030 Uiso 1 1 calc R
C18 C 0.3084(2) 0.78780(17) 0.38598(14) 0.0215(4) Uani 1 1 d .
H18A H 0.2175 0.8172 0.4132 0.026 Uiso 1 1 calc R
C19 C 0.58450(19) -0.01117(17) 0.11451(14) 0.0191(4) Uani 1 1 d .
C20 C 0.5456(2) 0.10304(17) 0.15094(14) 0.0207(4) Uani 1 1 d .
C21 C 0.4050(2) 0.13324(19) 0.19096(15) 0.0249(4) Uani 1 1 d .
H21A H 0.3756 0.2122 0.2154 0.030 Uiso 1 1 calc R
C22 C 0.3127(2) 0.04982(19) 0.19443(15) 0.0251(4) Uani 1 1 d .
H22A H 0.2193 0.0714 0.2214 0.030 Uiso 1 1 calc R
C23 C 0.35249(19) -0.06804(18) 0.15897(14) 0.0214(4) Uani 1 1 d .
C24 C 0.2594(2) -0.15641(19) 0.16239(14) 0.0239(4) Uani 1 1 d .
H24A H 0.1656 -0.1366 0.1896 0.029 Uiso 1 1 calc R
C25 C 0.3005(2) -0.27010(19) 0.12759(15) 0.0245(4) Uani 1 1 d .
H25A H 0.2367 -0.3298 0.1316 0.029 Uiso 1 1 calc R
C26 C 0.4400(2) -0.29652(18) 0.08562(15) 0.0243(4) Uani 1 1 d .
H26A H 0.4707 -0.3749 0.0605 0.029 Uiso 1 1 calc R
C27 C 0.5311(2) -0.21157(18) 0.08061(14) 0.0222(4) Uani 1 1 d .
H27A H 0.6247 -0.2308 0.0510 0.027 Uiso 1 1 calc R
C28 C 0.7315(2) -0.04688(16) 0.06160(14) 0.0192(4) Uani 1 1 d .
C29 C 0.9211(2) -0.16102(19) 0.06682(16) 0.0268(5) Uani 1 1 d .
H29A H 0.9799 -0.0971 0.0739 0.032 Uiso 1 1 calc R
H29B H 0.9428 -0.1774 -0.0025 0.032 Uiso 1 1 calc R
C30 C 0.9427(2) -0.2731(2) 0.11646(19) 0.0344(5) Uani 1 1 d .
H30A H 1.0373 -0.3010 0.0883 0.052 Uiso 1 1 calc R
H30B H 0.8844 -0.3357 0.1086 0.052 Uiso 1 1 calc R
H30C H 0.9206 -0.2558 0.1850 0.052 Uiso 1 1 calc R
C31 C 0.6454(2) 0.19483(18) 0.14902(14) 0.0216(4) Uani 1 1 d .
C32 C 0.7606(2) 0.16538(18) 0.17131(14) 0.0224(4) Uani 1 1 d .
H32A H 0.7757 0.0855 0.1890 0.027 Uiso 1 1 calc R
C33 C 0.8530(2) 0.2534(2) 0.16747(15) 0.0271(5) Uani 1 1 d .
H33A H 0.9310 0.2333 0.1826 0.033 Uiso 1 1 calc R
C34 C 0.8316(2) 0.3700(2) 0.14167(17) 0.0307(5) Uani 1 1 d .
H34A H 0.8961 0.4292 0.1373 0.037 Uiso 1 1 calc R
C35 C 0.7160(2) 0.4001(2) 0.12223(16) 0.0305(5) Uani 1 1 d .
H35A H 0.7004 0.4805 0.1059 0.037 Uiso 1 1 calc R
C36 C 0.6230(2) 0.31383(19) 0.12636(15) 0.0264(4) Uani 1 1 d .
H36A H 0.5434 0.3356 0.1137 0.032 Uiso 1 1 calc R

loop_
_atom_site_aniso_label
_atom_site_aniso_U_11
_atom_site_aniso_U_22
_atom_site_aniso_U_33
_atom_site_aniso_U_23
_atom_site_aniso_U_13
_atom_site_aniso_U_12
N1 0.0182(8) 0.0156(7) 0.0183(8) -0.0004(6) -0.0070(6) -0.0014(6)
N2 0.0192(8) 0.0213(8) 0.0176(8) -0.0002(6) -0.0082(6) 0.0021(6)
O1 0.0261(8) 0.0260(7) 0.0233(7) -0.0017(6) -0.0117(6) 0.0015(6)
O2 0.0209(7) 0.0238(7) 0.0290(8) -0.0067(6) -0.0125(6) 0.0053(6)
O3 0.0281(8) 0.0274(7) 0.0214(7) 0.0036(6) -0.0074(6) -0.0005(6)
O4 0.0177(7) 0.0226(7) 0.0229(7) 0.0041(5) -0.0060(6) 0.0026(5)
B1 0.0245(12) 0.0232(11) 0.0219(11) -0.0024(9) -0.0047(9) 0.0007(9)
B2 0.0247(12) 0.0165(10) 0.0298(12) 0.0000(9) -0.0145(10) 0.0003(8)
F1 0.0413(11) 0.0636(16) 0.0489(15) -0.0303(12) -0.0228(11) 0.0160(10)
F1' 0.0413(11) 0.0636(16) 0.0489(15) -0.0303(12) -0.0228(11) 0.0160(10)
F2 0.0198(11) 0.0372(10) 0.161(3) -0.0264(15) -0.0290(13) 0.0008(8)
F2' 0.0198(11) 0.0372(10) 0.161(3) -0.0264(15) -0.0290(13) 0.0008(8)
F3 0.0320(8) 0.0336(8) 0.0416(9) -0.0055(6) -0.0161(6) 0.0106(6)
F4 0.0517(15) 0.0514(14) 0.0381(11) 0.0166(11) 0.0054(11) 0.0289(10)
F4' 0.0517(15) 0.0514(14) 0.0381(11) 0.0166(11) 0.0054(11) 0.0289(10)
F5 0.0249(7) 0.0271(7) 0.0488(8) -0.0042(6) -0.0068(6) -0.0004(5)
F6 0.0821(14) 0.0277(8) 0.0572(12) 0.0133(7) -0.0525(10) -0.0084(8)
F7 0.0321(8) 0.0301(7) 0.0442(8) -0.0056(6) -0.0014(6) 0.0051(6)
F8 0.0409(8) 0.0180(6) 0.0534(9) 0.0016(6) -0.0274(7) -0.0034(5)
C1 0.0162(9) 0.0180(9) 0.0180(9) -0.0019(7) -0.0051(7) -0.0011(7)
C2 0.0198(9) 0.0156(8) 0.0170(9) -0.0009(7) -0.0060(7) -0.0006(7)
C3 0.0200(9) 0.0168(9) 0.0209(9) 0.0006(7) -0.0064(8) -0.0006(7)
C4 0.0192(9) 0.0199(9) 0.0192(9) -0.0006(7) -0.0071(7) 0.0008(7)
C5 0.0172(9) 0.0186(9) 0.0167(9) -0.0015(7) -0.0054(7) -0.0010(7)
C6 0.0201(10) 0.0227(10) 0.0245(10) -0.0020(8) -0.0086(8) -0.0024(8)
C7 0.0242(10) 0.0212(9) 0.0251(10) -0.0022(8) -0.0082(8) -0.0066(8)
C8 0.0277(11) 0.0176(9) 0.0223(10) -0.0004(7) -0.0081(8) -0.0029(8)
C9 0.0248(10) 0.0170(9) 0.0207(10) 0.0010(7) -0.0084(8) 0.0003(7)
C10 0.0180(9) 0.0147(8) 0.0238(10) 0.0022(7) -0.0069(8) -0.0027(7)
C11 0.0199(10) 0.0239(10) 0.0415(13) -0.0056(9) -0.0172(9) 0.0036(8)
C12 0.0272(11) 0.0251(10) 0.0277(11) 0.0010(8) -0.0124(9) -0.0001(8)
C13 0.0204(10) 0.0204(9) 0.0179(9) 0.0036(7) -0.0072(7) -0.0032(7)
C14 0.0218(10) 0.0225(9) 0.0232(10) 0.0022(8) -0.0062(8) -0.0021(8)
C15 0.0189(10) 0.0360(12) 0.0251(11) 0.0055(9) -0.0042(8) -0.0048(8)
C16 0.0277(11) 0.0293(11) 0.0262(11) 0.0083(8) -0.0132(9) -0.0129(9)
C17 0.0300(11) 0.0218(9) 0.0253(10) 0.0023(8) -0.0129(9) -0.0072(8)
C18 0.0221(10) 0.0203(9) 0.0221(10) 0.0026(7) -0.0078(8) -0.0036(7)
C19 0.0206(9) 0.0209(9) 0.0189(9) 0.0011(7) -0.0108(8) 0.0012(7)
C20 0.0234(10) 0.0210(9) 0.0215(10) -0.0013(7) -0.0129(8) 0.0029(7)
C21 0.0248(10) 0.0244(10) 0.0280(11) -0.0055(8) -0.0128(8) 0.0058(8)
C22 0.0199(10) 0.0284(10) 0.0283(11) -0.0047(8) -0.0109(8) 0.0062(8)
C23 0.0189(10) 0.0283(10) 0.0186(9) 0.0012(8) -0.0088(8) 0.0013(8)
C24 0.0206(10) 0.0311(11) 0.0204(10) 0.0027(8) -0.0079(8) -0.0006(8)
C25 0.0267(11) 0.0262(10) 0.0241(10) 0.0053(8) -0.0130(8) -0.0050(8)
C26 0.0298(11) 0.0213(9) 0.0238(10) 0.0002(8) -0.0123(8) 0.0002(8)
C27 0.0235(10) 0.0218(9) 0.0223(10) -0.0020(7) -0.0097(8) 0.0035(7)
C28 0.0216(10) 0.0167(8) 0.0208(10) -0.0009(7) -0.0095(8) -0.0005(7)
C29 0.0159(10) 0.0276(10) 0.0342(12) 0.0018(9) -0.0059(8) 0.0033(8)
C30 0.0255(11) 0.0320(12) 0.0458(14) 0.0053(10) -0.0134(10) 0.0064(9)
C31 0.0238(10) 0.0219(9) 0.0201(9) -0.0036(7) -0.0090(8) 0.0018(7)
C32 0.0239(10) 0.0235(9) 0.0210(10) -0.0046(7) -0.0098(8) 0.0045(8)
C33 0.0250(11) 0.0330(11) 0.0244(10) -0.0060(8) -0.0101(8) 0.0004(8)
C34 0.0304(12) 0.0275(11) 0.0319(12) -0.0045(9) -0.0079(9) -0.0050(9)
C35 0.0392(13) 0.0235(10) 0.0293(11) -0.0007(8) -0.0128(10) 0.0003(9)
C36 0.0303(11) 0.0250(10) 0.0268(11) -0.0040(8) -0.0143(9) 0.0038(8)

loop_
_atom_type_symbol
_atom_type_description
_atom_type_scat_dispersion_real
_atom_type_scat_dispersion_imag
_atom_type_scat_source
C C 0.0033 0.0016 'International Tables Vol C Tables 4.2.6.8 and 6.1.1.4'
H H 0.0000 0.0000 'International Tables Vol C Tables 4.2.6.8 and 6.1.1.4'
N N 0.0061 0.0033 'International Tables Vol C Tables 4.2.6.8 and 6.1.1.4'
O O 0.0106 0.0060 'International Tables Vol C Tables 4.2.6.8 and 6.1.1.4'
B B 0.0013 0.0007 'International Tables Vol C Tables 4.2.6.8 and 6.1.1.4'
F F 0.0171 0.0103 'International Tables Vol C Tables 4.2.6.8 and 6.1.1.4'

loop_
_geom_angle_atom_site_label_1
_geom_angle_atom_site_label_2
_geom_angle_atom_site_label_3
_geom_angle
C9 N1 C5 119.22(16)
C9 N1 C1 120.79(16)
C5 N1 C1 119.98(15)
C23 N2 C27 119.35(17)
C23 N2 C19 120.65(16)
C27 N2 C19 120.00(16)
C10 O2 C11 117.71(15)
C28 O4 C29 115.47(15)
F2' B1 F1' 107.4(5)
F2' B1 F2 36.7(5)
F1' B1 F2 120.7(3)
F2' B1 F4 146.4(5)
F1' B1 F4 63.7(3)
F2 B1 F4 117.0(3)
F2' B1 F3 103.9(4)
F1' B1 F3 123.2(3)
F2 B1 F3 112.9(2)
F4 B1 F3 107.61(19)
F2' B1 F1 76.1(6)
F1' B1 F1 42.4(3)
F2 B1 F1 107.2(3)
F4 B1 F1 105.7(2)
F3 B1 F1 105.7(2)
F2' B1 F4' 108.7(7)
F1' B1 F4' 106.6(4)
F2 B1 F4' 72.0(3)
F4 B1 F4' 51.1(3)
F3 B1 F4' 106.4(2)
F1 B1 F4' 145.1(3)
F7 B2 F8 109.91(18)
F7 B2 F5 108.83(17)
F8 B2 F5 110.02(17)
F7 B2 F6 108.56(18)
F8 B2 F6 110.27(17)
F5 B2 F6 109.23(19)
F1' F1 B1 64.9(4)
F1' F1 F2' 102.9(6)
B1 F1 F2' 49.3(5)
F1 F1' B1 72.6(5)
F1 F1' F4 131.1(6)
B1 F1' F4 59.2(3)
F2' F2 B1 68.6(7)
F2' F2 F4' 124.2(8)
B1 F2 F4' 55.8(3)
F2 F2' B1 74.7(11)
F2 F2' F1 120.6(11)
B1 F2' F1 54.6(3)
F4' F4 B1 66.7(3)
F4' F4 F1' 114.0(4)
B1 F4 F1' 57.0(3)
F4 F4' B1 62.3(3)
F4 F4' F2 109.0(4)
B1 F4' F2 52.2(2)
C2 C1 N1 121.05(17)
C2 C1 C10 121.22(16)
N1 C1 C10 117.49(16)
C1 C2 C3 118.55(17)
C1 C2 C13 122.20(17)
C3 C2 C13 119.24(16)
C4 C3 C2 120.39(17)
C4 C3 H3A 119.8
C2 C3 H3A 119.8
C3 C4 C5 120.90(18)
C3 C4 H4A 119.5
C5 C4 H4A 119.5
N1 C5 C4 118.80(16)
N1 C5 C6 118.86(17)
C4 C5 C6 122.34(18)
C7 C6 C5 121.23(19)
C7 C6 H6A 119.4
C5 C6 H6A 119.4
C6 C7 C8 118.77(18)
C6 C7 H7A 120.6
C8 C7 H7A 120.6
C9 C8 C7 120.62(18)
C9 C8 H8A 119.7
C7 C8 H8A 119.7
C8 C9 N1 121.17(18)
C8 C9 H9A 119.4
N1 C9 H9A 119.4
O1 C10 O2 127.11(18)
O1 C10 C1 121.00(17)
O2 C10 C1 111.89(16)
O2 C11 C12 108.21(16)
O2 C11 H11A 110.1
C12 C11 H11A 110.1
O2 C11 H11B 110.1
C12 C11 H11B 110.1
H11A C11 H11B 108.4
C11 C12 H12A 109.5
C11 C12 H12B 109.5
H12A C12 H12B 109.5
C11 C12 H12C 109.5
H12A C12 H12C 109.5
H12B C12 H12C 109.5
C14 C13 C18 119.05(18)
C14 C13 C2 121.34(17)
C18 C13 C2 119.51(17)
C15 C14 C13 120.30(19)
C15 C14 H14A 119.9
C13 C14 H14A 119.9
C16 C15 C14 120.4(2)
C16 C15 H15A 119.8
C14 C15 H15A 119.8
C15 C16 C17 119.61(18)
C15 C16 H16A 120.2
C17 C16 H16A 120.2
C16 C17 C18 120.42(19)
C16 C17 H17A 119.8
C18 C17 H17A 119.8
C17 C18 C13 120.16(19)
C17 C18 H18A 119.9
C13 C18 H18A 119.9
C20 C19 N2 121.09(17)
C20 C19 C28 121.62(17)
N2 C19 C28 117.11(16)
C19 C20 C21 118.26(18)
C19 C20 C31 121.98(18)
C21 C20 C31 119.75(17)
C22 C21 C20 120.37(18)
C22 C21 H21A 119.8
C20 C21 H21A 119.8
C21 C22 C23 121.41(18)
C21 C22 H22A 119.3
C23 C22 H22A 119.3
N2 C23 C24 119.15(18)
N2 C23 C22 118.19(18)
C24 C23 C22 122.65(18)
C25 C24 C23 121.57(19)
C25 C24 H24A 119.2
C23 C24 H24A 119.2
C24 C25 C26 118.18(19)
C24 C25 H25A 120.9
C26 C25 H25A 120.9
C27 C26 C25 120.91(19)
C27 C26 H26A 119.5
C25 C26 H26A 119.5
C26 C27 N2 120.81(18)
C26 C27 H27A 119.6
N2 C27 H27A 119.6
O3 C28 O4 126.86(18)
O3 C28 C19 121.49(18)
O4 C28 C19 111.64(16)
O4 C29 C30 107.27(17)
O4 C29 H29A 110.3
C30 C29 H29A 110.3
O4 C29 H29B 110.3
C30 C29 H29B 110.3
H29A C29 H29B 108.5
C29 C30 H30A 109.5
C29 C30 H30B 109.5
H30A C30 H30B 109.5
C29 C30 H30C 109.5
H30A C30 H30C 109.5
H30B C30 H30C 109.5
C36 C31 C32 118.98(18)
C36 C31 C20 119.50(18)
C32 C31 C20 121.50(18)
C33 C32 C31 119.93(19)
C33 C32 H32A 120.0
C31 C32 H32A 120.0
C34 C33 C32 120.4(2)
C34 C33 H33A 119.8
C32 C33 H33A 119.8
C35 C34 C33 119.8(2)
C35 C34 H34A 120.1
C33 C34 H34A 120.1
C36 C35 C34 120.4(2)
C36 C35 H35A 119.8
C34 C35 H35A 119.8
C35 C36 C31 120.4(2)
C35 C36 H36A 119.8
C31 C36 H36A 119.8

loop_
_geom_bond_atom_site_label_1
_geom_bond_atom_site_label_2
_geom_bond_distance
N1 C9 1.387(2)
N1 C5 1.388(2)
N1 C1 1.400(2)
N2 C23 1.384(2)
N2 C27 1.391(2)
N2 C19 1.396(2)
O1 C10 1.201(2)
O2 C10 1.326(2)
O2 C11 1.472(2)
O3 C28 1.199(2)
O4 C28 1.322(2)
O4 C29 1.472(2)
B1 F2' 1.312(12)
B1 F1' 1.340(6)
B1 F2 1.360(4)
B1 F4 1.372(3)
B1 F3 1.393(3)
B1 F1 1.412(3)
B1 F4' 1.424(6)
B2 F7 1.383(3)
B2 F8 1.385(2)
B2 F5 1.389(3)
B2 F6 1.389(3)
F1 F1' 0.998(7)
F1 F2' 1.681(9)
F1' F4 1.432(6)
F2 F2' 0.843(13)
F2 F4' 1.638(6)
F4 F4' 1.206(6)
C1 C2 1.370(3)
C1 C10 1.513(3)
C2 C3 1.422(3)
C2 C13 1.485(2)
C3 C4 1.359(3)
C3 H3A 0.9500
C4 C5 1.407(3)
C4 H4A 0.9500
C5 C6 1.412(3)
C6 C7 1.357(3)
C6 H6A 0.9500
C7 C8 1.404(3)
C7 H7A 0.9500
C8 C9 1.352(3)
C8 H8A 0.9500
C9 H9A 0.9500
C11 C12 1.501(3)
C11 H11A 0.9900
C11 H11B 0.9900
C12 H12A 0.9800
C12 H12B 0.9800
C12 H12C 0.9800
C13 C14 1.395(3)
C13 C18 1.401(3)
C14 C15 1.389(3)
C14 H14A 0.9500
C15 C16 1.387(3)
C15 H15A 0.9500
C16 C17 1.388(3)
C16 H16A 0.9500
C17 C18 1.388(3)
C17 H17A 0.9500
C18 H18A 0.9500
C19 C20 1.373(3)
C19 C28 1.517(3)
C20 C21 1.425(3)
C20 C31 1.487(3)
C21 C22 1.357(3)
C21 H21A 0.9500
C22 C23 1.408(3)
C22 H22A 0.9500
C23 C24 1.403(3)
C24 C25 1.365(3)
C24 H24A 0.9500
C25 C26 1.408(3)
C25 H25A 0.9500
C26 C27 1.356(3)
C26 H26A 0.9500
C27 H27A 0.9500
C29 C30 1.498(3)
C29 H29A 0.9900
C29 H29B 0.9900
C30 H30A 0.9800
C30 H30B 0.9800
C30 H30C 0.9800
C31 C36 1.397(3)
C31 C32 1.401(3)
C32 C33 1.394(3)
C32 H32A 0.9500
C33 C34 1.385(3)
C33 H33A 0.9500
C34 C35 1.384(3)
C34 H34A 0.9500
C35 C36 1.383(3)
C35 H35A 0.9500
C36 H36A 0.9500
